data_7063992
loop_
_publ_author_name
'Kumar, Surendra'
'Srivastava, Ankit Kumar'
'Kushwaha, Ashish Kumar'
'Kumar, Anjani'
'Singh, Roop Shikha'

_publ_section_title
;
 Mechanochromism and aggregation-induced emission directed by donor
 strength in quinoxaline-based D--A molecules with application in latent
 fingerprinting and inkless writing
;
_journal_issue 39
_journal_name_full 'New Journal of Chemistry'
_journal_page_first 17300
_journal_page_last 17312
_journal_paper_doi 10.1039/D5NJ02578H
_journal_volume 49
_journal_year 2025
_chemical_formula_moiety 'C50.25 H35.25 N4 O'
_chemical_formula_sum 'C50.25 H35.25 N4 O'
_chemical_formula_weight 711.07
_space_group_crystal_system monoclinic
_space_group_IT_number 14
_space_group_name_Hall '-P 2ybc'
_space_group_name_H-M_alt 'P 1 21/c 1'
_atom_sites_solution_hydrogens geom
_atom_sites_solution_primary dual
_audit_creation_date 2024-09-05
_audit_creation_method
;
Olex2 1.5
(compiled 2024.02.16 svn.r378c4104 for OlexSys, GUI svn.r6928)
;
_audit_update_record
;
2024-09-07 deposited with the CCDC.	2025-09-04 downloaded from the CCDC.
;
_cell_angle_alpha 90
_cell_angle_beta 90.348(3)
_cell_angle_gamma 90
_cell_formula_units_Z 4
_cell_length_a 14.7041(5)
_cell_length_b 7.4689(2)
_cell_length_c 35.5426(10)
_cell_measurement_reflns_used 17887
_cell_measurement_temperature 294.7(8)
_cell_measurement_theta_max 24.8020
_cell_measurement_theta_min 2.6610
_cell_volume 3903.3(2)
_computing_cell_refinement 'CrystalClear-SM Expert 2.0 r7 (Rigaku, 2011)'
_computing_data_collection 'CrystalClear-SM Expert 2.0 r7 (Rigaku, 2011)'
_computing_data_reduction 'CrystalClear-SM Expert 2.0 r7 (Rigaku, 2011)'
_computing_molecular_graphics 'Olex2 1.5 (Dolomanov et al., 2009)'
_computing_publication_material 'Olex2 1.5 (Dolomanov et al., 2009)'
_computing_structure_refinement 'SHELXL 2018/3 (Sheldrick, 2015)'
_computing_structure_solution 'SHELXT 2018/2 (Sheldrick, 2018)'
_diffrn_ambient_environment air
_diffrn_ambient_temperature 294.7(8)
_diffrn_detector CCD
_diffrn_detector_area_resol_mean 28.5714
_diffrn_detector_type 'Rigaku Saturn724+'
_diffrn_measured_fraction_theta_full 0.998
_diffrn_measured_fraction_theta_max 0.957
_diffrn_measurement_details
;
List of Runs (angles in degrees, time in seconds):

  # Type    Start    End  Width  t~exp~   \w     \q     \k     \f   Frames
#--------------------------------------------------------------------------
  1  \w    -78.00  13.00   0.50   26.09    --  -11.14 -67.00 -23.00  182
  2  \w    -58.00 -15.00   0.50   26.09    --   11.77 -83.00 100.00   86
  3  \w    -25.00  15.00   0.50   26.09    --   11.77 -72.00-150.00   80
  4  \w    -25.00  23.00   0.50   26.09    --  -11.14 -99.00  60.00   96
  5  \w    -79.00   5.00   0.50   26.09    --  -11.14 -19.00 -30.00  168
  6  \w     -6.00  19.00   0.50   26.09    --  -11.14 -99.00  30.00   50
  7  \w    -68.00 -43.00   0.50   26.09    --  -11.14 -38.00 -30.00   50
  8  \w     -5.00  23.00   0.50   26.09    --  -11.14 -99.00 -90.00   56
  9  \w    -25.00   1.00   0.50   26.09    --  -11.14 -38.00 -30.00   52
 10  \w    -20.00   5.00   0.50   26.09    --  -11.14 -99.00 150.00   50
 11  \w     -7.00  55.00   0.50   26.09    --  -11.14  38.00-150.00  124
 12  \w    -22.00  35.00   0.50   26.09    --   11.77 -99.00-150.00  114
 13  \w     21.00  46.00   0.50   26.09    --   11.77-125.00-180.00   50
 14  \w    -41.00  -2.00   0.50   26.09    --   11.77 -19.00  90.00   78
 15  \w     14.00  39.00   0.50   26.09    --   11.77-125.00-150.00   50
 16  \w     35.00  60.00   0.50   26.09    --   11.77-125.00 -60.00   50
 17  \w     23.00  78.00   0.50   26.09    --   11.77  38.00  90.00  110
 18  \w    -56.00   4.00   0.50   26.09    --   11.77 -19.00 -60.00  120
 19  \w    -11.00  14.00   0.50   26.09    --   11.77 -83.00 100.00   50
;
_diffrn_measurement_device 'AFC12 (Right): Kappa 3 circle'
_diffrn_measurement_device_type 'Rigaku Saturn724+ (2x2 bin mode)'
_diffrn_measurement_method 'profile data from \w-scans'
_diffrn_measurement_specimen_support 'Mitegen 50um'
_diffrn_orient_matrix_type 'CrysAlisPro convention (1999,Acta A55,543-557)'
_diffrn_orient_matrix_UB_11 0.0034651000
_diffrn_orient_matrix_UB_12 0.0528178000
_diffrn_orient_matrix_UB_13 0.0165382000
_diffrn_orient_matrix_UB_21 -0.0385022000
_diffrn_orient_matrix_UB_22 0.0502401000
_diffrn_orient_matrix_UB_23 -0.0058124000
_diffrn_orient_matrix_UB_31 -0.0288395000
_diffrn_orient_matrix_UB_32 -0.0608489000
_diffrn_orient_matrix_UB_33 0.0095512000
_diffrn_radiation_collimation 0.3
_diffrn_radiation_monochromator Confocal
_diffrn_radiation_probe x-ray
_diffrn_radiation_type 'Mo K\a'
_diffrn_radiation_wavelength 0.71073
_diffrn_reflns_av_R_equivalents 0.0432
_diffrn_reflns_av_unetI/netI 0.0431
_diffrn_reflns_Laue_measured_fraction_full 0.998
_diffrn_reflns_Laue_measured_fraction_max 0.957
_diffrn_reflns_limit_h_max 18
_diffrn_reflns_limit_h_min -18
_diffrn_reflns_limit_k_max 8
_diffrn_reflns_limit_k_min -9
_diffrn_reflns_limit_l_max 45
_diffrn_reflns_limit_l_min -44
_diffrn_reflns_number 47699
_diffrn_reflns_point_group_measured_fraction_full 0.998
_diffrn_reflns_point_group_measured_fraction_max 0.957
_diffrn_reflns_theta_full 25.242
_diffrn_reflns_theta_max 27.118
_diffrn_reflns_theta_min 2.671
_diffrn_source 'Rotating Anode'
_diffrn_source_current 24.0
_diffrn_source_power 1.2
_diffrn_source_target Mo
_diffrn_source_type 'Rotating Anode'
_diffrn_source_voltage 50.0
_exptl_absorpt_coefficient_mu 0.073
_exptl_absorpt_correction_T_max 1.00000
_exptl_absorpt_correction_T_min 0.91953
_exptl_absorpt_correction_type multi-scan
_exptl_absorpt_process_details
;
CrysAlisPro 1.171.42.83a (Rigaku Oxford Diffraction, 2023)
Empirical absorption correction using spherical harmonics,
implemented in SCALE3 ABSPACK scaling algorithm.
;
_exptl_crystal_colour 'dull yellowish black'
_exptl_crystal_colour_lustre dull
_exptl_crystal_colour_modifier yellowish
_exptl_crystal_colour_primary black
_exptl_crystal_density_diffrn 1.210
_exptl_crystal_description block
_exptl_crystal_F_000 1491
_exptl_crystal_size_max 0.17
_exptl_crystal_size_mid 0.13
_exptl_crystal_size_min 0.11
_refine_diff_density_max 0.276
_refine_diff_density_min -0.185
_refine_diff_density_rms 0.040
_refine_ls_extinction_method none
_refine_ls_goodness_of_fit_ref 1.064
_refine_ls_hydrogen_treatment constr
_refine_ls_matrix_type full
_refine_ls_number_parameters 505
_refine_ls_number_reflns 8255
_refine_ls_number_restraints 0
_refine_ls_restrained_S_all 1.064
_refine_ls_R_factor_all 0.1200
_refine_ls_R_factor_gt 0.0642
_refine_ls_shift/su_max 0.001
_refine_ls_shift/su_mean 0.000
_refine_ls_structure_factor_coef Fsqd
_refine_ls_weighting_details 'w=1/[\s^2^(Fo^2^)+(0.1154P)^2^+0.1679P] where P=(Fo^2^+2Fc^2^)/3'
_refine_ls_weighting_scheme calc
_refine_ls_wR_factor_gt 0.1913
_refine_ls_wR_factor_ref 0.2247
_reflns_Friedel_coverage 0.000
_reflns_number_gt 4378
_reflns_number_total 8255
_reflns_threshold_expression 'I > 2\s(I)'
_cod_data_source_file d5nj02578h2.cif
_cod_data_source_block tpa-f_autored
_cod_depositor_comments 'Adding full bibliography for 7063992.cif.'
_cod_database_code 7063992
_shelx_shelxl_version_number 2018/3
_chemical_oxdiff_formula 'C H N '
_shelx_space_group_comment
;
The symmetry employed for this shelxl refinement is uniquely defined
by the following loop, which should always be used as a source of
symmetry information in preference to the above space-group names.
They are only intended as comments.
;
_shelx_estimated_absorpt_t_max 0.992
_shelx_estimated_absorpt_t_min 0.988
_olex2_refinement_description
;
1. Fixed Uiso
 At 1.2 times of:
  All C(H) groups
2. Others
 Fixed Sof: C25(0.75) H25(0.75) C1(0.75) H1(0.75) C49(0.75) H49(0.75)
3.a Aromatic/amide H refined with riding coordinates:
 C18(H18), C17(H17), C39(H39), C13(H13), C21(H21), C20(H20), C35(H35),
 C38(H38), C9(H9), C10(H10), C23(H23), C6(H6), C36(H36), C29(H29), C33(H33),
 C27(H27), C7(H7), C24(H24), C3(H3), C4(H4), C30(H30), C31(H31), C25(H25),
 C32(H32), C47(H47), C1(H1), C45(H45), C26(H26), C51(H51), C41(H41), C48(H48),
 C49(H49), C44(H44), C50(H50), C43(H43), C42(H42)
;
_olex2_submission_special_instructions 'No special instructions were received'
_oxdiff_exptl_absorpt_empirical_details
;
Empirical correction (ABSPACK) includes:
- Absorption correction using spherical harmonics
- Frame scaling
;
_oxdiff_exptl_absorpt_empirical_full_max 1.187
_oxdiff_exptl_absorpt_empirical_full_min 0.896

loop_
_space_group_symop_operation_xyz
'x, y, z'
'-x, y+1/2, -z+1/2'
'-x, -y, -z'
'x, -y-1/2, z-1/2'

loop_
_atom_site_label
_atom_site_type_symbol
_atom_site_fract_x
_atom_site_fract_y
_atom_site_fract_z
_atom_site_U_iso_or_equiv
_atom_site_adp_type
_atom_site_occupancy
_atom_site_site_symmetry_order
_atom_site_calc_flag
_atom_site_refinement_flags_posn
_atom_site_refinement_flags_adp
_atom_site_refinement_flags_occupancy
_atom_site_disorder_assembly
_atom_site_disorder_group
N1 N 0.59100(13) 0.4252(3) 0.38060(5) 0.0643(5) Uani 1 1 d . . . . .
N2 N 0.60594(14) 0.2724(3) 0.30884(5) 0.0666(5) Uani 1 1 d . . . . .
N3 N 0.87755(15) -0.4024(3) 0.31471(5) 0.0731(6) Uani 1 1 d . . . . .
N4 N 0.74128(16) -0.0614(3) 0.51332(5) 0.0802(6) Uani 1 1 d . . . . .
C14 C 0.64817(16) 0.2012(3) 0.33830(6) 0.0605(6) Uani 1 1 d . . . . .
C15 C 0.63422(16) 0.2724(3) 0.37553(6) 0.0601(6) Uani 1 1 d . . . . .
C5 C 0.40833(16) 0.9144(3) 0.32961(6) 0.0634(6) Uani 1 1 d . . . . .
C16 C 0.70943(16) 0.0483(3) 0.33127(6) 0.0596(6) Uani 1 1 d . . . . .
C12 C 0.55159(16) 0.5044(3) 0.34975(6) 0.0600(6) Uani 1 1 d . . . . .
C34 C 0.66387(16) 0.1812(3) 0.41077(6) 0.0610(6) Uani 1 1 d . . . . .
C11 C 0.55464(16) 0.4209(3) 0.31448(6) 0.0625(6) Uani 1 1 d . . . . .
C8 C 0.45648(15) 0.7424(3) 0.32494(6) 0.0605(6) Uani 1 1 d . . . . .
C19 C 0.82268(17) -0.2488(3) 0.31900(6) 0.0634(6) Uani 1 1 d . . . . .
C18 C 0.84897(17) -0.1121(3) 0.34353(6) 0.0640(6) Uani 1 1 d . . . . .
H18 H 0.905035 -0.118470 0.355709 0.077 Uiso 1 1 calc R U . . .
C28 C 0.88285(17) -0.4874(3) 0.27881(6) 0.0644(6) Uani 1 1 d . . . . .
C17 C 0.79322(16) 0.0313(3) 0.34985(6) 0.0632(6) Uani 1 1 d . . . . .
H17 H 0.811343 0.119268 0.366825 0.076 Uiso 1 1 calc R U . . .
C39 C 0.66146(16) -0.0037(3) 0.41548(6) 0.0669(6) Uani 1 1 d . . . . .
H39 H 0.642345 -0.075346 0.395540 0.080 Uiso 1 1 calc R U . . .
C22 C 0.91423(18) -0.4904(3) 0.34656(6) 0.0675(6) Uani 1 1 d . . . . .
C13 C 0.50355(16) 0.6647(3) 0.35410(6) 0.0626(6) Uani 1 1 d . . . . .
H13 H 0.503536 0.720341 0.377508 0.075 Uiso 1 1 calc R U . . .
C21 C 0.68652(17) -0.0827(3) 0.30508(6) 0.0660(6) Uani 1 1 d . . . . .
H21 H 0.633055 -0.070956 0.291186 0.079 Uiso 1 1 calc R U . . .
C20 C 0.74128(18) -0.2293(3) 0.29930(6) 0.0686(7) Uani 1 1 d . . . . .
H20 H 0.723691 -0.316306 0.282012 0.082 Uiso 1 1 calc R U . . .
C35 C 0.69000(18) 0.2826(3) 0.44168(6) 0.0704(7) Uani 1 1 d . . . . .
H35 H 0.690019 0.406852 0.439844 0.084 Uiso 1 1 calc R U . . .
C38 C 0.68658(17) -0.0832(3) 0.44881(6) 0.0708(7) Uani 1 1 d . . . . .
H38 H 0.684769 -0.207229 0.451023 0.085 Uiso 1 1 calc R U . . .
C37 C 0.71464(18) 0.0200(3) 0.47921(6) 0.0687(7) Uani 1 1 d . . . . .
C46 C 0.6958(2) -0.2159(4) 0.52636(6) 0.0742(7) Uani 1 1 d . . . . .
C9 C 0.45646(18) 0.6507(3) 0.29039(6) 0.0725(7) Uani 1 1 d . . . . .
H9 H 0.422004 0.696125 0.270539 0.087 Uiso 1 1 calc R U . . .
C10 C 0.50460(19) 0.4993(4) 0.28499(6) 0.0761(7) Uani 1 1 d . . . . .
H10 H 0.504677 0.445857 0.261355 0.091 Uiso 1 1 calc R U . . .
C2 C 0.32098(18) 1.2486(4) 0.33730(7) 0.0739(7) Uani 1 1 d . . . . .
C40 C 0.8048(2) 0.0242(4) 0.53772(7) 0.0803(8) Uani 1 1 d . . . . .
C23 C 0.8695(2) -0.4903(4) 0.38054(7) 0.0771(7) Uani 1 1 d . . . . .
H23 H 0.814694 -0.429665 0.383310 0.093 Uiso 1 1 calc R U . . .
O1 O 0.22115(19) 1.4795(4) 0.32214(7) 0.1410(9) Uani 1 1 d . . . . .
C6 C 0.42835(18) 1.0305(4) 0.35901(7) 0.0767(7) Uani 1 1 d . . . . .
H6 H 0.471937 0.997134 0.376744 0.092 Uiso 1 1 calc R U . . .
C36 C 0.71586(19) 0.2034(3) 0.47494(6) 0.0739(7) Uani 1 1 d . . . . .
H36 H 0.734541 0.274944 0.494970 0.089 Uiso 1 1 calc R U . . .
C29 C 0.91819(19) -0.3984(3) 0.24846(7) 0.0775(7) Uani 1 1 d . . . . .
H29 H 0.937053 -0.279987 0.250736 0.093 Uiso 1 1 calc R U . . .
C33 C 0.85360(19) -0.6613(3) 0.27435(7) 0.0784(7) Uani 1 1 d . . . . .
H33 H 0.828969 -0.722079 0.294720 0.094 Uiso 1 1 calc R U . . .
C27 C 0.9954(2) -0.5820(3) 0.34382(8) 0.0817(8) Uani 1 1 d . . . . .
H27 H 1.026794 -0.581842 0.321188 0.098 Uiso 1 1 calc R U . . .
C7 C 0.38584(18) 1.1925(4) 0.36268(7) 0.0779(7) Uani 1 1 d . . . . .
H7 H 0.401199 1.266362 0.382806 0.093 Uiso 1 1 calc R U . . .
C24 C 0.9089(3) -0.5843(4) 0.41107(7) 0.0962(10) Uani 1 1 d . . . . .
H24 H 0.879620 -0.583135 0.434193 0.115 Uiso 1 1 calc R U . . .
C3 C 0.3007(2) 1.1351(4) 0.30804(8) 0.0953(9) Uani 1 1 d . . . . .
H3 H 0.257401 1.169592 0.290306 0.114 Uiso 1 1 calc R U . . .
C4 C 0.3426(2) 0.9727(4) 0.30431(8) 0.0896(8) Uani 1 1 d . . . . .
H4 H 0.326456 0.899258 0.284220 0.108 Uiso 1 1 calc R U . . .
C30 C 0.9255(2) -0.4884(4) 0.21391(7) 0.0889(8) Uani 1 1 d . . . . .
H30 H 0.950463 -0.430085 0.193288 0.107 Uiso 1 1 calc R U . . .
C31 C 0.8965(2) -0.6593(4) 0.21049(8) 0.0938(9) Uani 1 1 d . . . . .
H31 H 0.901431 -0.717612 0.187479 0.113 Uiso 1 1 calc R U . . .
C25 C 0.9884(3) -0.6767(4) 0.40766(10) 0.0699(9) Uani 0.75 1 d . . P . .
H25 H 1.012609 -0.739839 0.427929 0.084 Uiso 0.75 1 calc R U P . .
C32 C 0.8604(2) -0.7461(4) 0.24017(8) 0.0915(9) Uani 1 1 d . . . . .
H32 H 0.840025 -0.863292 0.237487 0.110 Uiso 1 1 calc R U . . .
C47 C 0.7460(2) -0.3551(4) 0.54173(7) 0.0928(9) Uani 1 1 d . . . . .
H47 H 0.809064 -0.348524 0.543296 0.111 Uiso 1 1 calc R U . . .
C1 C 0.2780(2) 1.4241(5) 0.34234(9) 0.0715(9) Uani 0.75 1 d . . P . .
H1 H 0.296763 1.494845 0.362473 0.086 Uiso 0.75 1 calc R U P . .
C45 C 0.7877(3) 0.0358(4) 0.57597(8) 0.1023(10) Uani 1 1 d . . . . .
H45 H 0.734785 -0.015022 0.585412 0.123 Uiso 1 1 calc R U . . .
C26 C 1.0307(2) -0.6744(4) 0.37450(9) 0.0989(9) Uani 1 1 d . . . . .
H26 H 1.085219 -0.736216 0.371903 0.119 Uiso 1 1 calc R U . . .
C51 C 0.6029(2) -0.2305(5) 0.52504(8) 0.1055(10) Uani 1 1 d . . . . .
H51 H 0.567154 -0.138138 0.515455 0.127 Uiso 1 1 calc R U . . .
C41 C 0.8829(2) 0.0964(4) 0.52385(10) 0.1101(11) Uani 1 1 d . . . . .
H41 H 0.896401 0.088666 0.498374 0.132 Uiso 1 1 calc R U . . .
C48 C 0.6992(5) -0.5070(5) 0.55494(9) 0.1380(18) Uani 1 1 d . . . . .
H48 H 0.732890 -0.599290 0.565695 0.166 Uiso 1 1 calc R U . . .
C49 C 0.6120(6) -0.5250(9) 0.55293(14) 0.114(2) Uani 0.75 1 d . . P . .
H49 H 0.584471 -0.629708 0.561240 0.137 Uiso 0.75 1 calc R U P . .
C44 C 0.8452(4) 0.1183(5) 0.59974(11) 0.1332(16) Uani 1 1 d . . . . .
H44 H 0.831767 0.123975 0.625249 0.160 Uiso 1 1 calc R U . . .
C50 C 0.5621(3) -0.3927(8) 0.53890(11) 0.1368(16) Uani 1 1 d . . . . .
H50 H 0.499220 -0.404982 0.537992 0.164 Uiso 1 1 calc R U . . .
C43 C 0.9228(4) 0.1933(6) 0.58671(16) 0.153(2) Uani 1 1 d . . . . .
H43 H 0.962212 0.251307 0.603235 0.184 Uiso 1 1 calc R U . . .
C42 C 0.9430(3) 0.1839(5) 0.54934(17) 0.1456(16) Uani 1 1 d . . . . .
H42 H 0.996498 0.234931 0.540506 0.175 Uiso 1 1 calc R U . . .

loop_
_atom_site_aniso_label
_atom_site_aniso_U_11
_atom_site_aniso_U_22
_atom_site_aniso_U_33
_atom_site_aniso_U_23
_atom_site_aniso_U_13
_atom_site_aniso_U_12
N1 0.0772(13) 0.0693(13) 0.0463(10) 0.0022(9) -0.0111(9) 0.0062(11)
N2 0.0772(14) 0.0748(13) 0.0477(10) 0.0002(9) -0.0092(9) 0.0082(11)
N3 0.0967(15) 0.0663(13) 0.0561(12) -0.0052(10) -0.0146(10) 0.0168(11)
N4 0.0983(16) 0.0835(15) 0.0586(12) 0.0161(11) -0.0295(11) -0.0124(13)
C14 0.0684(15) 0.0667(15) 0.0464(12) -0.0022(11) -0.0075(10) -0.0042(12)
C15 0.0689(15) 0.0614(14) 0.0499(12) 0.0014(10) -0.0086(10) 0.0020(12)
C5 0.0646(14) 0.0692(16) 0.0564(13) 0.0124(11) -0.0100(11) -0.0041(12)
C16 0.0686(15) 0.0612(14) 0.0489(12) 0.0008(10) -0.0049(11) -0.0016(12)
C12 0.0659(14) 0.0660(15) 0.0479(12) 0.0040(11) -0.0092(10) 0.0026(12)
C34 0.0706(15) 0.0653(15) 0.0468(12) 0.0009(11) -0.0106(10) 0.0063(12)
C11 0.0736(15) 0.0699(15) 0.0440(12) 0.0039(11) -0.0068(11) 0.0029(13)
C8 0.0625(14) 0.0650(15) 0.0539(13) 0.0090(11) -0.0078(11) -0.0033(12)
C19 0.0791(16) 0.0615(14) 0.0496(12) -0.0006(11) -0.0073(11) 0.0011(13)
C18 0.0703(15) 0.0655(15) 0.0559(13) -0.0029(11) -0.0125(11) 0.0012(12)
C28 0.0810(16) 0.0599(15) 0.0520(13) -0.0037(11) -0.0088(11) 0.0036(12)
C17 0.0746(16) 0.0605(14) 0.0543(13) -0.0067(11) -0.0135(11) -0.0044(12)
C39 0.0805(17) 0.0711(16) 0.0491(12) -0.0018(11) -0.0140(11) -0.0013(13)
C22 0.0890(18) 0.0556(14) 0.0577(14) -0.0019(11) -0.0150(13) 0.0004(13)
C13 0.0723(15) 0.0690(15) 0.0464(12) 0.0011(11) -0.0115(11) 0.0010(12)
C21 0.0724(16) 0.0732(16) 0.0521(13) -0.0043(11) -0.0139(11) -0.0014(13)
C20 0.0836(17) 0.0668(15) 0.0552(13) -0.0110(11) -0.0166(12) -0.0001(14)
C35 0.0946(18) 0.0626(15) 0.0538(13) -0.0040(11) -0.0130(12) 0.0108(13)
C38 0.0902(18) 0.0626(15) 0.0596(14) 0.0041(11) -0.0155(13) -0.0026(13)
C37 0.0874(18) 0.0695(16) 0.0489(13) 0.0046(11) -0.0189(12) 0.0046(13)
C46 0.092(2) 0.0827(19) 0.0480(13) 0.0022(12) -0.0140(13) -0.0084(16)
C9 0.0892(18) 0.0759(17) 0.0521(13) 0.0080(12) -0.0183(12) 0.0058(15)
C10 0.101(2) 0.0793(17) 0.0482(13) -0.0002(12) -0.0177(13) 0.0095(16)
C2 0.0731(17) 0.0810(18) 0.0676(15) 0.0182(14) -0.0043(13) 0.0066(14)
C40 0.097(2) 0.0721(17) 0.0717(17) 0.0110(14) -0.0348(15) -0.0033(15)
C23 0.0871(18) 0.0817(17) 0.0625(15) 0.0038(13) -0.0115(13) -0.0115(15)
O1 0.146(2) 0.133(2) 0.145(2) 0.0267(17) -0.0041(17) 0.0493(17)
C6 0.0840(18) 0.0746(17) 0.0713(16) 0.0072(13) -0.0232(13) 0.0119(14)
C36 0.0992(19) 0.0734(17) 0.0488(13) -0.0042(12) -0.0212(12) 0.0063(14)
C29 0.0959(19) 0.0642(16) 0.0725(17) 0.0036(13) -0.0044(14) -0.0028(14)
C33 0.101(2) 0.0674(17) 0.0668(16) 0.0032(13) -0.0042(14) -0.0095(15)
C27 0.096(2) 0.0730(17) 0.0759(17) -0.0023(14) -0.0148(15) 0.0148(16)
C7 0.0870(19) 0.0756(18) 0.0708(15) 0.0055(13) -0.0086(14) 0.0086(15)
C24 0.131(3) 0.100(2) 0.0578(16) 0.0122(15) -0.0166(17) -0.039(2)
C3 0.090(2) 0.116(2) 0.0793(19) 0.0088(18) -0.0232(16) 0.0297(19)
C4 0.089(2) 0.102(2) 0.0779(17) -0.0062(16) -0.0275(15) 0.0186(18)
C30 0.117(2) 0.092(2) 0.0571(15) 0.0078(15) 0.0024(15) 0.0011(18)
C31 0.138(3) 0.083(2) 0.0610(17) -0.0152(15) -0.0133(17) 0.0193(19)
C25 0.079(2) 0.065(2) 0.065(2) 0.0159(16) -0.0327(19) 0.0004(18)
C32 0.128(3) 0.0667(17) 0.0798(19) -0.0134(15) -0.0269(17) -0.0052(17)
C47 0.127(3) 0.082(2) 0.0695(16) -0.0040(15) -0.0070(17) 0.0143(19)
C1 0.064(2) 0.080(2) 0.071(2) 0.0348(17) -0.0074(16) 0.0281(17)
C45 0.152(3) 0.087(2) 0.0669(17) 0.0100(15) -0.0405(18) -0.010(2)
C26 0.107(2) 0.086(2) 0.103(2) 0.0056(18) -0.031(2) 0.0165(18)
C51 0.102(3) 0.146(3) 0.0686(18) 0.0015(19) -0.0112(17) -0.016(2)
C41 0.096(2) 0.118(3) 0.116(3) 0.020(2) -0.033(2) -0.011(2)
C48 0.280(7) 0.064(2) 0.070(2) -0.0039(16) 0.018(3) 0.005(3)
C49 0.167(6) 0.110(4) 0.066(3) -0.010(3) 0.021(3) -0.050(4)
C44 0.208(5) 0.097(3) 0.094(2) 0.012(2) -0.071(3) -0.025(3)
C50 0.126(3) 0.202(5) 0.083(2) -0.028(3) 0.018(2) -0.069(4)
C43 0.195(5) 0.128(4) 0.135(4) 0.025(3) -0.110(4) -0.029(3)
C42 0.114(3) 0.121(3) 0.201(5) 0.026(3) -0.061(3) -0.031(2)

loop_
_atom_type_symbol
_atom_type_description
_atom_type_scat_dispersion_real
_atom_type_scat_dispersion_imag
_atom_type_scat_source
C C 0.0033 0.0016 'International Tables Vol C Tables 4.2.6.8 and 6.1.1.4'
H H 0.0000 0.0000 'International Tables Vol C Tables 4.2.6.8 and 6.1.1.4'
N N 0.0061 0.0033 'International Tables Vol C Tables 4.2.6.8 and 6.1.1.4'
O O 0.0106 0.0060 'International Tables Vol C Tables 4.2.6.8 and 6.1.1.4'

loop_
_geom_angle_atom_site_label_1
_geom_angle_atom_site_label_2
_geom_angle_atom_site_label_3
_geom_angle
_geom_angle_site_symmetry_1
_geom_angle_site_symmetry_3
_geom_angle_publ_flag
C15 N1 C12 117.73(18) . . ?
C14 N2 C11 117.99(18) . . ?
C19 N3 C28 119.50(18) . . ?
C19 N3 C22 120.47(18) . . ?
C22 N3 C28 119.11(19) . . ?
C37 N4 C46 120.3(2) . . ?
C37 N4 C40 120.6(2) . . ?
C46 N4 C40 118.49(19) . . ?
N2 C14 C15 120.6(2) . . ?
N2 C14 C16 117.37(19) . . ?
C15 C14 C16 122.05(19) . . ?
N1 C15 C14 121.04(19) . . ?
N1 C15 C34 114.80(18) . . ?
C14 C15 C34 124.1(2) . . ?
C6 C5 C8 121.9(2) . . ?
C4 C5 C8 122.2(2) . . ?
C4 C5 C6 115.8(2) . . ?
C17 C16 C14 121.7(2) . . ?
C21 C16 C14 120.8(2) . . ?
C21 C16 C17 117.4(2) . . ?
N1 C12 C11 120.5(2) . . ?
N1 C12 C13 119.46(19) . . ?
C13 C12 C11 119.92(19) . . ?
C39 C34 C15 123.2(2) . . ?
C35 C34 C15 119.7(2) . . ?
C35 C34 C39 117.0(2) . . ?
N2 C11 C12 121.12(19) . . ?
N2 C11 C10 121.3(2) . . ?
C12 C11 C10 117.5(2) . . ?
C13 C8 C5 121.6(2) . . ?
C13 C8 C9 116.8(2) . . ?
C9 C8 C5 121.6(2) . . ?
C18 C19 N3 120.4(2) . . ?
C20 C19 N3 121.4(2) . . ?
C20 C19 C18 118.1(2) . . ?
C19 C18 H18 119.6 . . ?
C17 C18 C19 120.8(2) . . ?
C17 C18 H18 119.6 . . ?
C29 C28 N3 120.7(2) . . ?
C29 C28 C33 119.1(2) . . ?
C33 C28 N3 120.2(2) . . ?
C16 C17 H17 119.3 . . ?
C18 C17 C16 121.3(2) . . ?
C18 C17 H17 119.3 . . ?
C34 C39 H39 119.1 . . ?
C38 C39 C34 121.7(2) . . ?
C38 C39 H39 119.1 . . ?
C23 C22 N3 121.3(2) . . ?
C23 C22 C27 118.7(2) . . ?
C27 C22 N3 120.0(2) . . ?
C12 C13 H13 119.0 . . ?
C8 C13 C12 122.1(2) . . ?
C8 C13 H13 119.0 . . ?
C16 C21 H21 119.3 . . ?
C20 C21 C16 121.4(2) . . ?
C20 C21 H21 119.3 . . ?
C19 C20 H20 119.6 . . ?
C21 C20 C19 120.7(2) . . ?
C21 C20 H20 119.6 . . ?
C34 C35 H35 119.3 . . ?
C36 C35 C34 121.4(2) . . ?
C36 C35 H35 119.3 . . ?
C39 C38 H38 119.7 . . ?
C39 C38 C37 120.6(2) . . ?
C37 C38 H38 119.7 . . ?
C38 C37 N4 120.7(2) . . ?
C36 C37 N4 121.3(2) . . ?
C36 C37 C38 118.0(2) . . ?
C47 C46 N4 119.4(3) . . ?
C51 C46 N4 121.8(3) . . ?
C51 C46 C47 118.8(3) . . ?
C8 C9 H9 118.8 . . ?
C10 C9 C8 122.4(2) . . ?
C10 C9 H9 118.8 . . ?
C11 C10 H10 119.4 . . ?
C9 C10 C11 121.1(2) . . ?
C9 C10 H10 119.4 . . ?
C7 C2 C1 119.3(3) . . ?
C3 C2 C7 117.1(3) . . ?
C3 C2 C1 123.6(3) . . ?
C45 C40 N4 120.2(3) . . ?
C41 C40 N4 120.6(3) . . ?
C41 C40 C45 119.2(3) . . ?
C22 C23 H23 120.8 . . ?
C22 C23 C24 118.5(3) . . ?
C24 C23 H23 120.8 . . ?
C5 C6 H6 119.0 . . ?
C7 C6 C5 121.9(2) . . ?
C7 C6 H6 119.0 . . ?
C35 C36 C37 121.3(2) . . ?
C35 C36 H36 119.4 . . ?
C37 C36 H36 119.4 . . ?
C28 C29 H29 120.4 . . ?
C28 C29 C30 119.1(2) . . ?
C30 C29 H29 120.4 . . ?
C28 C33 H33 119.6 . . ?
C32 C33 C28 120.8(2) . . ?
C32 C33 H33 119.6 . . ?
C22 C27 H27 119.6 . . ?
C22 C27 C26 120.7(3) . . ?
C26 C27 H27 119.6 . . ?
C2 C7 H7 119.3 . . ?
C6 C7 C2 121.5(3) . . ?
C6 C7 H7 119.3 . . ?
C23 C24 H24 119.0 . . ?
C25 C24 C23 122.0(3) . . ?
C25 C24 H24 119.0 . . ?
C2 C3 H3 119.1 . . ?
C4 C3 C2 121.7(3) . . ?
C4 C3 H3 119.1 . . ?
C5 C4 H4 119.1 . . ?
C3 C4 C5 121.9(3) . . ?
C3 C4 H4 119.1 . . ?
C29 C30 H30 119.8 . . ?
C31 C30 C29 120.3(3) . . ?
C31 C30 H30 119.8 . . ?
C30 C31 H31 119.7 . . ?
C32 C31 C30 120.6(3) . . ?
C32 C31 H31 119.7 . . ?
C24 C25 H25 120.8 . . ?
C26 C25 C24 118.4(3) . . ?
C26 C25 H25 120.8 . . ?
C33 C32 H32 120.0 . . ?
C31 C32 C33 120.0(3) . . ?
C31 C32 H32 120.0 . . ?
C46 C47 H47 120.8 . . ?
C46 C47 C48 118.4(4) . . ?
C48 C47 H47 120.8 . . ?
C2 C1 H1 118.4 . . ?
O1 C1 C2 123.1(4) . . ?
O1 C1 H1 118.4 . . ?
C40 C45 H45 119.0 . . ?
C44 C45 C40 121.9(4) . . ?
C44 C45 H45 119.0 . . ?
C27 C26 H26 119.2 . . ?
C25 C26 C27 121.7(3) . . ?
C25 C26 H26 119.2 . . ?
C46 C51 H51 120.9 . . ?
C46 C51 C50 118.1(4) . . ?
C50 C51 H51 120.9 . . ?
C40 C41 H41 120.9 . . ?
C40 C41 C42 118.3(4) . . ?
C42 C41 H41 120.9 . . ?
C47 C48 H48 118.2 . . ?
C49 C48 C47 123.6(5) . . ?
C49 C48 H48 118.2 . . ?
C48 C49 H49 120.3 . . ?
C48 C49 C50 119.4(5) . . ?
C50 C49 H49 120.3 . . ?
C45 C44 H44 119.9 . . ?
C45 C44 C43 120.2(4) . . ?
C43 C44 H44 119.9 . . ?
C51 C50 H50 119.2 . . ?
C49 C50 C51 121.7(5) . . ?
C49 C50 H50 119.2 . . ?
C44 C43 H43 120.0 . . ?
C44 C43 C42 120.0(4) . . ?
C42 C43 H43 120.0 . . ?
C41 C42 H42 119.8 . . ?
C43 C42 C41 120.3(4) . . ?
C43 C42 H42 119.8 . . ?

loop_
_geom_bond_atom_site_label_1
_geom_bond_atom_site_label_2
_geom_bond_distance
_geom_bond_site_symmetry_2
_geom_bond_publ_flag
N1 C15 1.320(3) . ?
N1 C12 1.371(3) . ?
N2 C14 1.325(3) . ?
N2 C11 1.357(3) . ?
N3 C19 1.411(3) . ?
N3 C28 1.427(3) . ?
N3 C22 1.413(3) . ?
N4 C37 1.410(3) . ?
N4 C46 1.413(3) . ?
N4 C40 1.422(3) . ?
C14 C15 1.442(3) . ?
C14 C16 1.477(3) . ?
C15 C34 1.488(3) . ?
C5 C8 1.477(3) . ?
C5 C6 1.388(3) . ?
C5 C4 1.387(3) . ?
C16 C17 1.400(3) . ?
C16 C21 1.390(3) . ?
C12 C11 1.401(3) . ?
C12 C13 1.399(3) . ?
C34 C39 1.392(3) . ?
C34 C35 1.387(3) . ?
C11 C10 1.405(3) . ?
C8 C13 1.372(3) . ?
C8 C9 1.406(3) . ?
C19 C18 1.396(3) . ?
C19 C20 1.391(3) . ?
C18 H18 0.9300 . ?
C18 C17 1.368(3) . ?
C28 C29 1.372(3) . ?
C28 C33 1.377(3) . ?
C17 H17 0.9300 . ?
C39 H39 0.9300 . ?
C39 C38 1.374(3) . ?
C22 C23 1.379(3) . ?
C22 C27 1.380(4) . ?
C13 H13 0.9300 . ?
C21 H21 0.9300 . ?
C21 C20 1.375(3) . ?
C20 H20 0.9300 . ?
C35 H35 0.9300 . ?
C35 C36 1.374(3) . ?
C38 H38 0.9300 . ?
C38 C37 1.388(3) . ?
C37 C36 1.379(3) . ?
C46 C47 1.385(4) . ?
C46 C51 1.372(4) . ?
C9 H9 0.9300 . ?
C9 C10 1.349(3) . ?
C10 H10 0.9300 . ?
C2 C7 1.374(3) . ?
C2 C3 1.373(4) . ?
C2 C1 1.466(4) . ?
C40 C45 1.387(4) . ?
C40 C41 1.364(4) . ?
C23 H23 0.9300 . ?
C23 C24 1.413(4) . ?
O1 C1 1.174(3) . ?
C6 H6 0.9300 . ?
C6 C7 1.369(3) . ?
C36 H36 0.9300 . ?
C29 H29 0.9300 . ?
C29 C30 1.405(4) . ?
C33 H33 0.9300 . ?
C33 C32 1.374(3) . ?
C27 H27 0.9300 . ?
C27 C26 1.388(4) . ?
C7 H7 0.9300 . ?
C24 H24 0.9300 . ?
C24 C25 1.364(5) . ?
C3 H3 0.9300 . ?
C3 C4 1.366(4) . ?
C4 H4 0.9300 . ?
C30 H30 0.9300 . ?
C30 C31 1.351(4) . ?
C31 H31 0.9300 . ?
C31 C32 1.350(4) . ?
C25 H25 0.9300 . ?
C25 C26 1.336(4) . ?
C32 H32 0.9300 . ?
C47 H47 0.9300 . ?
C47 C48 1.409(5) . ?
C1 H1 0.9300 . ?
C45 H45 0.9300 . ?
C45 C44 1.342(5) . ?
C26 H26 0.9300 . ?
C51 H51 0.9300 . ?
C51 C50 1.440(5) . ?
C41 H41 0.9300 . ?
C41 C42 1.422(5) . ?
C48 H48 0.9300 . ?
C48 C49 1.289(7) . ?
C49 H49 0.9300 . ?
C49 C50 1.327(7) . ?
C44 H44 0.9300 . ?
C44 C43 1.355(6) . ?
C50 H50 0.9300 . ?
C43 H43 0.9300 . ?
C43 C42 1.365(6) . ?
C42 H42 0.9300 . ?

loop_
_geom_torsion_atom_site_label_1
_geom_torsion_atom_site_label_2
_geom_torsion_atom_site_label_3
_geom_torsion_atom_site_label_4
_geom_torsion
_geom_torsion_site_symmetry_1
_geom_torsion_site_symmetry_2
_geom_torsion_site_symmetry_3
_geom_torsion_site_symmetry_4
_geom_torsion_publ_flag
N1 C15 C34 C39 142.2(2) . . . . ?
N1 C15 C34 C35 -33.6(3) . . . . ?
N1 C12 C11 N2 -8.4(3) . . . . ?
N1 C12 C11 C10 173.2(2) . . . . ?
N1 C12 C13 C8 -174.5(2) . . . . ?
N2 C14 C15 N1 -10.6(3) . . . . ?
N2 C14 C15 C34 167.7(2) . . . . ?
N2 C14 C16 C17 139.4(2) . . . . ?
N2 C14 C16 C21 -39.0(3) . . . . ?
N2 C11 C10 C9 -177.5(2) . . . . ?
N3 C19 C18 C17 -175.4(2) . . . . ?
N3 C19 C20 C21 177.0(2) . . . . ?
N3 C28 C29 C30 177.6(2) . . . . ?
N3 C28 C33 C32 -178.4(2) . . . . ?
N3 C22 C23 C24 178.6(2) . . . . ?
N3 C22 C27 C26 -177.7(2) . . . . ?
N4 C37 C36 C35 179.9(2) . . . . ?
N4 C46 C47 C48 179.3(2) . . . . ?
N4 C46 C51 C50 179.9(2) . . . . ?
N4 C40 C45 C44 -178.8(3) . . . . ?
N4 C40 C41 C42 178.6(3) . . . . ?
C14 N2 C11 C12 4.6(3) . . . . ?
C14 N2 C11 C10 -177.1(2) . . . . ?
C14 C15 C34 C39 -36.2(4) . . . . ?
C14 C15 C34 C35 148.1(2) . . . . ?
C14 C16 C17 C18 179.1(2) . . . . ?
C14 C16 C21 C20 -177.5(2) . . . . ?
C15 N1 C12 C11 2.4(3) . . . . ?
C15 N1 C12 C13 178.7(2) . . . . ?
C15 C14 C16 C17 -40.4(3) . . . . ?
C15 C14 C16 C21 141.1(2) . . . . ?
C15 C34 C39 C38 -177.9(2) . . . . ?
C15 C34 C35 C36 178.5(2) . . . . ?
C5 C8 C13 C12 -178.1(2) . . . . ?
C5 C8 C9 C10 175.8(2) . . . . ?
C5 C6 C7 C2 0.0(4) . . . . ?
C16 C14 C15 N1 169.2(2) . . . . ?
C16 C14 C15 C34 -12.5(3) . . . . ?
C16 C21 C20 C19 -1.4(4) . . . . ?
C12 N1 C15 C14 6.7(3) . . . . ?
C12 N1 C15 C34 -171.7(2) . . . . ?
C12 C11 C10 C9 0.9(4) . . . . ?
C34 C39 C38 C37 0.6(4) . . . . ?
C34 C35 C36 C37 -1.7(4) . . . . ?
C11 N2 C14 C15 4.5(3) . . . . ?
C11 N2 C14 C16 -175.3(2) . . . . ?
C11 C12 C13 C8 1.8(3) . . . . ?
C8 C5 C6 C7 177.8(2) . . . . ?
C8 C5 C4 C3 -177.5(3) . . . . ?
C8 C9 C10 C11 2.7(4) . . . . ?
C19 N3 C28 C29 62.9(3) . . . . ?
C19 N3 C28 C33 -118.0(3) . . . . ?
C19 N3 C22 C23 30.4(3) . . . . ?
C19 N3 C22 C27 -150.9(2) . . . . ?
C19 C18 C17 C16 -1.8(3) . . . . ?
C18 C19 C20 C21 -2.7(3) . . . . ?
C28 N3 C19 C18 -145.4(2) . . . . ?
C28 N3 C19 C20 34.9(3) . . . . ?
C28 N3 C22 C23 -138.5(2) . . . . ?
C28 N3 C22 C27 40.1(3) . . . . ?
C28 C29 C30 C31 1.3(4) . . . . ?
C28 C33 C32 C31 0.4(4) . . . . ?
C17 C16 C21 C20 4.0(3) . . . . ?
C39 C34 C35 C36 2.6(4) . . . . ?
C39 C38 C37 N4 -179.4(2) . . . . ?
C39 C38 C37 C36 0.4(4) . . . . ?
C22 N3 C19 C18 45.7(3) . . . . ?
C22 N3 C19 C20 -134.0(2) . . . . ?
C22 N3 C28 C29 -128.0(3) . . . . ?
C22 N3 C28 C33 51.1(3) . . . . ?
C22 C23 C24 C25 -1.1(4) . . . . ?
C22 C27 C26 C25 -0.7(5) . . . . ?
C13 C12 C11 N2 175.3(2) . . . . ?
C13 C12 C11 C10 -3.1(3) . . . . ?
C13 C8 C9 C10 -4.0(4) . . . . ?
C21 C16 C17 C18 -2.4(3) . . . . ?
C20 C19 C18 C17 4.3(3) . . . . ?
C35 C34 C39 C38 -2.0(4) . . . . ?
C38 C37 C36 C35 0.1(4) . . . . ?
C37 N4 C46 C47 138.1(2) . . . . ?
C37 N4 C46 C51 -43.4(3) . . . . ?
C37 N4 C40 C45 133.2(3) . . . . ?
C37 N4 C40 C41 -46.5(4) . . . . ?
C46 N4 C37 C38 -36.8(4) . . . . ?
C46 N4 C37 C36 143.4(3) . . . . ?
C46 N4 C40 C45 -37.8(4) . . . . ?
C46 N4 C40 C41 142.5(3) . . . . ?
C46 C47 C48 C49 1.2(5) . . . . ?
C46 C51 C50 C49 0.5(5) . . . . ?
C9 C8 C13 C12 1.7(3) . . . . ?
C2 C3 C4 C5 -0.6(5) . . . . ?
C40 N4 C37 C38 152.3(3) . . . . ?
C40 N4 C37 C36 -27.5(4) . . . . ?
C40 N4 C46 C47 -50.9(3) . . . . ?
C40 N4 C46 C51 127.6(3) . . . . ?
C40 C45 C44 C43 -0.1(6) . . . . ?
C40 C41 C42 C43 0.5(6) . . . . ?
C23 C22 C27 C26 0.9(4) . . . . ?
C23 C24 C25 C26 1.3(5) . . . . ?
C6 C5 C8 C13 18.8(3) . . . . ?
C6 C5 C8 C9 -161.0(2) . . . . ?
C6 C5 C4 C3 0.5(4) . . . . ?
C29 C28 C33 C32 0.7(4) . . . . ?
C29 C30 C31 C32 -0.2(5) . . . . ?
C33 C28 C29 C30 -1.5(4) . . . . ?
C27 C22 C23 C24 -0.1(4) . . . . ?
C7 C2 C3 C4 0.4(4) . . . . ?
C7 C2 C1 O1 -178.7(3) . . . . ?
C24 C25 C26 C27 -0.5(5) . . . . ?
C3 C2 C7 C6 -0.1(4) . . . . ?
C3 C2 C1 O1 1.9(5) . . . . ?
C4 C5 C8 C13 -163.3(2) . . . . ?
C4 C5 C8 C9 16.8(4) . . . . ?
C4 C5 C6 C7 -0.1(4) . . . . ?
C30 C31 C32 C33 -0.6(5) . . . . ?
C47 C46 C51 C50 -1.6(4) . . . . ?
C47 C48 C49 C50 -2.3(7) . . . . ?
C1 C2 C7 C6 -179.5(2) . . . . ?
C1 C2 C3 C4 179.8(3) . . . . ?
C45 C40 C41 C42 -1.1(5) . . . . ?
C45 C44 C43 C42 -0.6(7) . . . . ?
C51 C46 C47 C48 0.8(4) . . . . ?
C41 C40 C45 C44 0.9(5) . . . . ?
C48 C49 C50 C51 1.4(7) . . . . ?
C44 C43 C42 C41 0.4(7) . . . . ?
